data_2016613
loop_
_publ_author_name
'Pinto, Rui M. A.'
'Salvador, Jorge A. R.'
'Paix\~ao, Jos\'e A.'

_publ_section_title
;
 5\b,6\b-Epoxy-17-oxoandrostan-3\b-yl acetate and
 5\b,6\b-epoxy-20-oxopregnan-3\b-yl acetate
;
_journal_coeditor_code SK3212
_journal_issue 5
_journal_name_full 'Acta Crystallographica Section C'
_journal_page_first o279
_journal_page_last o282
_journal_paper_doi 10.1107/S0108270108009621
_journal_volume 64
_journal_year 2008
_chemical_formula_iupac 'C23 H34 O4'
_chemical_formula_moiety 'C23 H34 O4'
_chemical_formula_sum 'C23 H34 O4'
_chemical_formula_weight 374.50
_chemical_melting_point 403
_chemical_name_systematic
;
5\b,6\b-Epoxy-20-oxopregnan-3\b-yl acetate
;
_space_group_IT_number 19
_symmetry_cell_setting orthorhombic
_symmetry_space_group_name_Hall 'P 2ac 2ab'
_symmetry_space_group_name_H-M 'P 21 21 21'
_atom_sites_solution_hydrogens geom
_atom_sites_solution_primary direct
_atom_sites_solution_secondary difmap
_audit_creation_method SHELXL97
_cell_angle_alpha 90.00
_cell_angle_beta 90.00
_cell_angle_gamma 90.00
_cell_formula_units_Z 4
_cell_length_a 6.29550(10)
_cell_length_b 11.89300(10)
_cell_length_c 27.9396(4)
_cell_measurement_reflns_used 6859
_cell_measurement_temperature 293(2)
_cell_measurement_theta_max 24.729
_cell_measurement_theta_min 2.778
_cell_volume 2091.90(5)
_computing_cell_refinement 'SAINT (Bruker, 2003)'
_computing_data_collection 'SMART (Bruker, 2003)'
_computing_data_reduction 'SAINT (Bruker, 2003)'
_computing_molecular_graphics 'PLATON (Spek, 2003)'
_computing_publication_material 'SHELXL97 (Sheldrick, 2008)'
_computing_structure_refinement 'SHELXL97 (Sheldrick, 2008)'
_computing_structure_solution 'SHELXS97 (Sheldrick, 2008)'
_diffrn_ambient_temperature 293(2)
_diffrn_measured_fraction_theta_full 0.999
_diffrn_measured_fraction_theta_max 0.999
_diffrn_measurement_device_type 'Bruker APEX CCD area-detector'
_diffrn_measurement_method '\f and \w'
_diffrn_radiation_monochromator graphite
_diffrn_radiation_source 'fine-focus sealed tube'
_diffrn_radiation_type MoK\a
_diffrn_radiation_wavelength 0.71073
_diffrn_reflns_av_R_equivalents 0.0253
_diffrn_reflns_av_sigmaI/netI 0.0097
_diffrn_reflns_limit_h_max 8
_diffrn_reflns_limit_h_min -8
_diffrn_reflns_limit_k_max 15
_diffrn_reflns_limit_k_min -15
_diffrn_reflns_limit_l_max 37
_diffrn_reflns_limit_l_min -36
_diffrn_reflns_number 56880
_diffrn_reflns_theta_full 28.12
_diffrn_reflns_theta_max 28.12
_diffrn_reflns_theta_min 1.46
_exptl_absorpt_coefficient_mu 0.079
_exptl_absorpt_correction_T_max 1.000
_exptl_absorpt_correction_T_min 0.955
_exptl_absorpt_correction_type multi-scan
_exptl_absorpt_process_details '(SADABS;  Sheldrick, 2000)'
_exptl_crystal_colour colourless
_exptl_crystal_density_diffrn 1.189
_exptl_crystal_density_method 'not measured'
_exptl_crystal_description block
_exptl_crystal_F_000 816.0
_exptl_crystal_size_max 0.30
_exptl_crystal_size_mid 0.28
_exptl_crystal_size_min 0.17
_refine_diff_density_max 0.197
_refine_diff_density_min -0.204
_refine_ls_extinction_method none
_refine_ls_goodness_of_fit_ref 1.045
_refine_ls_hydrogen_treatment constr
_refine_ls_matrix_type full
_refine_ls_number_parameters 248
_refine_ls_number_reflns 2940
_refine_ls_number_restraints 0
_refine_ls_restrained_S_all 1.045
_refine_ls_R_factor_all 0.0492
_refine_ls_R_factor_gt 0.0414
_refine_ls_shift/su_max 0.002
_refine_ls_shift/su_mean 0.000
_refine_ls_structure_factor_coef Fsqd
_refine_ls_weighting_details 'calc w = 1/[\s^2^(Fo^2^)+(0.0734P)^2^+0.2544P] where P=(Fo^2^+2Fc^2^)/3'
_refine_ls_weighting_scheme calc
_refine_ls_wR_factor_gt 0.1192
_refine_ls_wR_factor_ref 0.1268
_reflns_number_gt 2530
_reflns_number_total 2940
_reflns_threshold_expression I>2\s(I)
_cod_data_source_file sk3212.cif
_cod_data_source_block II
_cod_database_code 2016613
_cod_database_fobs_code 2016613

loop_
_symmetry_equiv_pos_as_xyz
'x, y, z'
'-x+1/2, -y, z+1/2'
'x+1/2, -y+1/2, -z'
'-x, y+1/2, -z+1/2'

loop_
_atom_site_type_symbol
_atom_site_label
_atom_site_fract_x
_atom_site_fract_y
_atom_site_fract_z
_atom_site_U_iso_or_equiv
_atom_site_adp_type
_atom_site_calc_flag
_atom_site_refinement_flags
_atom_site_occupancy
C C1 0.9199(3) 0.00374(17) 0.10484(8) 0.0512(5) Uani d . 1
H H1A 0.9630 0.0197 0.0722 0.061 Uiso calc R 1
H H1B 1.0144 0.0450 0.1259 0.061 Uiso calc R 1
C C2 0.9510(4) -0.12158(19) 0.11405(8) 0.0571(5) Uani d . 1
H H2A 0.8641 -0.1653 0.0923 0.068 Uiso calc R 1
H H2B 1.0985 -0.1421 0.1092 0.068 Uiso calc R 1
C C3 0.8870(4) -0.14441(17) 0.16481(8) 0.0525(5) Uani d . 1
H H3 0.9713 -0.0979 0.1866 0.063 Uiso calc R 1
O O3A 0.9213(3) -0.26357(13) 0.17542(6) 0.0618(4) Uani d . 1
C C3A 0.9611(4) -0.2899(2) 0.22085(9) 0.0622(6) Uani d . 1
O O3B 0.9768(5) -0.22099(19) 0.25216(7) 0.0895(7) Uani d . 1
C C3B 0.9740(5) -0.4140(2) 0.22854(11) 0.0777(8) Uani d . 1
H H3BA 1.1088 -0.4411 0.2173 0.117 Uiso calc R 1
H H3BB 0.8619 -0.4504 0.2112 0.117 Uiso calc R 1
H H3BC 0.9598 -0.4302 0.2621 0.117 Uiso calc R 1
C C4 0.6534(4) -0.11915(18) 0.17125(8) 0.0546(5) Uani d . 1
H H4A 0.6137 -0.1338 0.2042 0.066 Uiso calc R 1
H H4B 0.5712 -0.1691 0.1510 0.066 Uiso calc R 1
C C5 0.5991(3) 0.00191(16) 0.15888(7) 0.0440(4) Uani d . 1
O O5 0.3729(2) 0.02051(13) 0.16584(6) 0.0551(4) Uani d . 1
C C6 0.5202(4) 0.07591(18) 0.19680(7) 0.0497(5) Uani d . 1
H H6 0.5295 0.0459 0.2294 0.060 Uiso calc R 1
C C7 0.5220(4) 0.20124(17) 0.19269(7) 0.0506(5) Uani d . 1
H H7A 0.6459 0.2307 0.2091 0.061 Uiso calc R 1
H H7B 0.3967 0.2316 0.2082 0.061 Uiso calc R 1
C C8 0.5261(3) 0.23920(15) 0.14046(6) 0.0394(4) Uani d . 1
H H8 0.3912 0.2199 0.1250 0.047 Uiso calc R 1
C C9 0.7099(3) 0.18047(15) 0.11440(6) 0.0405(4) Uani d . 1
H H9 0.8367 0.1958 0.1337 0.049 Uiso calc R 1
C C10 0.6917(3) 0.04926(16) 0.11204(7) 0.0411(4) Uani d . 1
C C11 0.7542(4) 0.23313(18) 0.06511(8) 0.0594(6) Uani d . 1
H H11A 0.8837 0.2008 0.0523 0.071 Uiso calc R 1
H H11B 0.6391 0.2135 0.0436 0.071 Uiso calc R 1
C C12 0.7773(4) 0.36164(18) 0.06616(8) 0.0571(5) Uani d . 1
H H12A 0.9027 0.3818 0.0844 0.069 Uiso calc R 1
H H12B 0.7954 0.3895 0.0338 0.069 Uiso calc R 1
C C13 0.5819(3) 0.41642(16) 0.08871(6) 0.0430(4) Uani d . 1
C C14 0.5591(3) 0.36612(15) 0.13895(6) 0.0420(4) Uani d . 1
H H14 0.6940 0.3805 0.1553 0.050 Uiso calc R 1
C C15 0.3950(5) 0.44052(18) 0.16330(8) 0.0611(6) Uani d . 1
H H15A 0.4112 0.4384 0.1978 0.073 Uiso calc R 1
H H15B 0.2520 0.4172 0.1551 0.073 Uiso calc R 1
C C16 0.4432(5) 0.55896(19) 0.14354(9) 0.0686(7) Uani d . 1
H H16A 0.3141 0.5941 0.1319 0.082 Uiso calc R 1
H H16B 0.5034 0.6061 0.1684 0.082 Uiso calc R 1
C C17 0.6032(4) 0.54363(17) 0.10237(7) 0.0548(5) Uani d . 1
H H17 0.7460 0.5553 0.1154 0.066 Uiso calc R 1
C C18 0.3851(5) 0.3996(2) 0.05751(8) 0.0647(6) Uani d . 1
H H18A 0.4101 0.4309 0.0263 0.097 Uiso calc R 1
H H18B 0.2658 0.4366 0.0720 0.097 Uiso calc R 1
H H18C 0.3557 0.3207 0.0546 0.097 Uiso calc R 1
C C19 0.5469(4) 0.00946(18) 0.07137(8) 0.0541(5) Uani d . 1
H H19A 0.6131 0.0252 0.0412 0.081 Uiso calc R 1
H H19B 0.4133 0.0482 0.0732 0.081 Uiso calc R 1
H H19C 0.5234 -0.0700 0.0743 0.081 Uiso calc R 1
C C20 0.5726(6) 0.6254(2) 0.06142(10) 0.0781(8) Uani d . 1
O O20 0.4182(6) 0.6851(2) 0.05948(10) 0.1422(14) Uani d . 1
C C21 0.7391(8) 0.6324(2) 0.02447(10) 0.1016(13) Uani d . 1
H H21A 0.7164 0.5748 0.0009 0.152 Uiso calc R 1
H H21B 0.8758 0.6221 0.0390 0.152 Uiso calc R 1
H H21C 0.7337 0.7048 0.0093 0.152 Uiso calc R 1

loop_
_atom_site_aniso_label
_atom_site_aniso_U_11
_atom_site_aniso_U_22
_atom_site_aniso_U_33
_atom_site_aniso_U_12
_atom_site_aniso_U_13
_atom_site_aniso_U_23
C1 0.0457(10) 0.0516(11) 0.0564(11) 0.0057(9) 0.0086(9) 0.0022(9)
C2 0.0549(12) 0.0532(11) 0.0632(12) 0.0106(10) 0.0033(11) -0.0042(10)
C3 0.0560(12) 0.0422(9) 0.0594(12) 0.0049(10) -0.0048(10) -0.0009(9)
O3A 0.0741(11) 0.0475(7) 0.0636(9) 0.0124(8) -0.0062(9) 0.0019(7)
C3A 0.0522(12) 0.0676(14) 0.0667(14) 0.0130(11) 0.0020(12) 0.0115(11)
O3B 0.1167(18) 0.0869(13) 0.0648(10) 0.0111(14) -0.0086(12) 0.0028(10)
C3B 0.0740(17) 0.0721(15) 0.0870(18) 0.0229(15) 0.0104(16) 0.0225(14)
C4 0.0584(12) 0.0478(10) 0.0577(12) 0.0010(10) 0.0030(10) 0.0089(9)
C5 0.0376(9) 0.0473(10) 0.0470(10) -0.0004(8) 0.0008(8) 0.0052(8)
O5 0.0391(7) 0.0613(8) 0.0651(9) -0.0017(7) 0.0070(7) 0.0088(7)
C6 0.0520(11) 0.0569(11) 0.0400(9) 0.0043(10) 0.0047(9) 0.0091(8)
C7 0.0620(13) 0.0535(10) 0.0365(9) 0.0077(10) 0.0083(9) 0.0038(8)
C8 0.0394(9) 0.0448(9) 0.0341(8) 0.0012(8) 0.0033(7) 0.0006(7)
C9 0.0368(9) 0.0452(9) 0.0396(9) -0.0005(8) 0.0049(8) -0.0007(7)
C10 0.0383(9) 0.0460(9) 0.0390(8) -0.0001(8) 0.0005(8) -0.0005(7)
C11 0.0763(16) 0.0511(11) 0.0509(11) 0.0051(11) 0.0282(12) 0.0033(9)
C12 0.0613(13) 0.0513(11) 0.0587(12) 0.0008(11) 0.0236(11) 0.0080(10)
C13 0.0458(10) 0.0449(9) 0.0382(9) -0.0011(8) 0.0035(8) 0.0025(7)
C14 0.0461(10) 0.0458(9) 0.0341(8) 0.0011(8) 0.0000(8) -0.0009(7)
C15 0.0811(17) 0.0525(11) 0.0498(11) 0.0117(12) 0.0193(12) 0.0012(9)
C16 0.0933(19) 0.0514(11) 0.0611(13) 0.0133(13) 0.0190(14) 0.0033(10)
C17 0.0666(14) 0.0458(10) 0.0521(11) 0.0002(11) 0.0041(11) 0.0028(8)
C18 0.0690(15) 0.0722(15) 0.0529(12) -0.0060(13) -0.0156(12) 0.0082(11)
C19 0.0583(12) 0.0553(11) 0.0486(10) -0.0059(10) -0.0062(10) -0.0030(9)
C20 0.111(2) 0.0506(12) 0.0729(16) 0.0077(16) 0.0162(17) 0.0149(12)
O20 0.171(3) 0.129(2) 0.127(2) 0.075(2) 0.041(2) 0.0736(18)
C21 0.164(4) 0.0633(15) 0.0771(17) -0.006(2) 0.047(2) 0.0111(13)

loop_
_atom_type_symbol
_atom_type_description
_atom_type_scat_dispersion_real
_atom_type_scat_dispersion_imag
_atom_type_scat_source
C C 0.0033 0.0016 'International Tables Vol C Tables 4.2.6.8 and 6.1.1.4'
H H 0.0000 0.0000 'International Tables Vol C Tables 4.2.6.8 and 6.1.1.4'
O O 0.0106 0.0060 'International Tables Vol C Tables 4.2.6.8 and 6.1.1.4'

loop_
_geom_angle_atom_site_label_1
_geom_angle_atom_site_label_2
_geom_angle_atom_site_label_3
_geom_angle
C2 C1 C10 116.05(18)
C2 C1 H1A 108.3
C10 C1 H1A 108.3
C2 C1 H1B 108.3
C10 C1 H1B 108.3
H1A C1 H1B 107.4
C3 C2 C1 107.58(17)
C3 C2 H2A 110.2
C1 C2 H2A 110.2
C3 C2 H2B 110.2
C1 C2 H2B 110.2
H2A C2 H2B 108.5
O3A C3 C2 109.10(17)
O3A C3 C4 108.17(19)
C2 C3 C4 109.77(19)
O3A C3 H3 109.9
C2 C3 H3 109.9
C4 C3 H3 109.9
C3A O3A C3 116.63(18)
O3B C3A O3A 123.3(2)
O3B C3A C3B 124.3(2)
O3A C3A C3B 112.3(2)
C3A C3B H3BA 109.5
C3A C3B H3BB 109.5
H3BA C3B H3BB 109.5
C3A C3B H3BC 109.5
H3BA C3B H3BC 109.5
H3BB C3B H3BC 109.5
C3 C4 C5 112.33(18)
C3 C4 H4A 109.1
C5 C4 H4A 109.1
C3 C4 H4B 109.1
C5 C4 H4B 109.1
H4A C4 H4B 107.9
O5 C5 C6 58.65(13)
O5 C5 C4 109.51(17)
C6 C5 C4 118.77(17)
O5 C5 C10 115.40(17)
C6 C5 C10 121.58(16)
C4 C5 C10 117.05(17)
C6 O5 C5 61.03(13)
O5 C6 C5 60.32(13)
O5 C6 C7 114.72(18)
C5 C6 C7 122.76(17)
O5 C6 H6 115.7
C5 C6 H6 115.7
C7 C6 H6 115.7
C6 C7 C8 111.60(16)
C6 C7 H7A 109.3
C8 C7 H7A 109.3
C6 C7 H7B 109.3
C8 C7 H7B 109.3
H7A C7 H7B 108.0
C14 C8 C7 108.75(15)
C14 C8 C9 109.56(15)
C7 C8 C9 109.35(15)
C14 C8 H8 109.7
C7 C8 H8 109.7
C9 C8 H8 109.7
C8 C9 C11 112.08(16)
C8 C9 C10 114.71(16)
C11 C9 C10 112.42(15)
C8 C9 H9 105.6
C11 C9 H9 105.6
C10 C9 H9 105.6
C19 C10 C5 106.99(16)
C19 C10 C1 110.35(17)
C5 C10 C1 109.51(16)
C19 C10 C9 112.50(16)
C5 C10 C9 110.89(15)
C1 C10 C9 106.62(16)
C12 C11 C9 113.91(17)
C12 C11 H11A 108.8
C9 C11 H11A 108.8
C12 C11 H11B 108.8
C9 C11 H11B 108.8
H11A C11 H11B 107.7
C13 C12 C11 110.86(18)
C13 C12 H12A 109.5
C11 C12 H12A 109.5
C13 C12 H12B 109.5
C11 C12 H12B 109.5
H12A C12 H12B 108.1
C12 C13 C18 111.19(17)
C12 C13 C14 106.67(17)
C18 C13 C14 113.26(17)
C12 C13 C17 116.35(18)
C18 C13 C17 109.57(18)
C14 C13 C17 99.32(14)
C15 C14 C8 118.12(17)
C15 C14 C13 104.27(16)
C8 C14 C13 115.14(15)
C15 C14 H14 106.1
C8 C14 H14 106.1
C13 C14 H14 106.1
C14 C15 C16 103.75(19)
C14 C15 H15A 111.0
C16 C15 H15A 111.0
C14 C15 H15B 111.0
C16 C15 H15B 111.0
H15A C15 H15B 109.0
C17 C16 C15 106.72(18)
C17 C16 H16A 110.4
C15 C16 H16A 110.4
C17 C16 H16B 110.4
C15 C16 H16B 110.4
H16A C16 H16B 108.6
C20 C17 C16 113.9(2)
C20 C17 C13 115.20(19)
C16 C17 C13 103.92(18)
C20 C17 H17 107.8
C16 C17 H17 107.8
C13 C17 H17 107.8
C13 C18 H18A 109.5
C13 C18 H18B 109.5
H18A C18 H18B 109.5
C13 C18 H18C 109.5
H18A C18 H18C 109.5
H18B C18 H18C 109.5
C10 C19 H19A 109.5
C10 C19 H19B 109.5
H19A C19 H19B 109.5
C10 C19 H19C 109.5
H19A C19 H19C 109.5
H19B C19 H19C 109.5
O20 C20 C21 120.6(3)
O20 C20 C17 121.0(3)
C21 C20 C17 118.4(3)
C20 C21 H21A 109.5
C20 C21 H21B 109.5
H21A C21 H21B 109.5
C20 C21 H21C 109.5
H21A C21 H21C 109.5
H21B C21 H21C 109.5

loop_
_geom_bond_atom_site_label_1
_geom_bond_atom_site_label_2
_geom_bond_distance
_geom_bond_publ_flag
C1 C2 1.525(3) ?
C1 C10 1.548(3) ?
C1 H1A 0.9700 ?
C1 H1B 0.9700 ?
C2 C3 1.499(3) yes
C2 H2A 0.9700 ?
C2 H2B 0.9700 ?
C3 O3A 1.464(3) ?
C3 C4 1.512(3) ?
C3 H3 0.9800 ?
O3A C3A 1.331(3) ?
C3A O3B 1.202(3) ?
C3A C3B 1.494(4) ?
C3B H3BA 0.9600 ?
C3B H3BB 0.9600 ?
C3B H3BC 0.9600 ?
C4 C5 1.520(3) ?
C4 H4A 0.9700 ?
C4 H4B 0.9700 ?
C5 O5 1.454(2) yes
C5 C6 1.464(3) yes
C5 C10 1.540(3) ?
O5 C6 1.429(3) ?
C6 C7 1.495(3) ?
C6 H6 0.9800 ?
C7 C8 1.528(2) ?
C7 H7A 0.9700 ?
C7 H7B 0.9700 ?
C8 C14 1.524(3) ?
C8 C9 1.535(3) ?
C8 H8 0.9800 ?
C9 C11 1.538(3) ?
C9 C10 1.566(2) yes
C9 H9 0.9800 ?
C10 C19 1.532(3) ?
C11 C12 1.536(3) ?
C11 H11A 0.9700 ?
C11 H11B 0.9700 ?
C12 C13 1.528(3) ?
C12 H12A 0.9700 ?
C12 H12B 0.9700 ?
C13 C18 1.528(3) ?
C13 C14 1.533(2) ?
C13 C17 1.566(3) ?
C14 C15 1.521(3) ?
C14 H14 0.9800 ?
C15 C16 1.543(3) ?
C15 H15A 0.9700 ?
C15 H15B 0.9700 ?
C16 C17 1.540(3) ?
C16 H16A 0.9700 ?
C16 H16B 0.9700 ?
C17 C20 1.514(3) ?
C17 H17 0.9800 ?
C18 H18A 0.9600 ?
C18 H18B 0.9600 ?
C18 H18C 0.9600 ?
C19 H19A 0.9600 ?
C19 H19B 0.9600 ?
C19 H19C 0.9600 ?
C20 O20 1.205(4) ?
C20 C21 1.474(4) ?
C21 H21A 0.9600 ?
C21 H21B 0.9600 ?
C21 H21C 0.9600 ?

loop_
_geom_hbond_atom_site_label_D
_geom_hbond_atom_site_label_H
_geom_hbond_atom_site_label_A
_geom_hbond_site_symmetry_A
_geom_hbond_distance_DH
_geom_hbond_distance_HA
_geom_hbond_distance_DA
_geom_hbond_angle_DHA
C1 H1B O5 1_655 0.97 2.53 3.329(3) 139.0
C16 H16A O20 . 0.97 2.39 2.791(3) 104.5
C21 H21C O20 3_565 0.96 2.60 3.389(3) 139.6

loop_
_geom_torsion_atom_site_label_1
_geom_torsion_atom_site_label_2
_geom_torsion_atom_site_label_3
_geom_torsion_atom_site_label_4
_geom_torsion
C10 C1 C2 C3 -58.9(3)
C1 C2 C3 O3A -178.22(18)
C1 C2 C3 C4 63.4(2)
C2 C3 O3A C3A 152.2(2)
C4 C3 O3A C3A -88.4(2)
C3 O3A C3A O3B -2.7(4)
C3 O3A C3A C3B 174.8(2)
O3A C3 C4 C5 -177.45(16)
C2 C3 C4 C5 -58.5(2)
C3 C4 C5 O5 -179.98(18)
C3 C4 C5 C6 -115.8(2)
C3 C4 C5 C10 46.3(3)
C4 C5 O5 C6 112.46(19)
C10 C5 O5 C6 -112.93(18)
C5 O5 C6 C7 115.0(2)
C4 C5 C6 O5 -96.4(2)
C10 C5 C6 O5 102.4(2)
O5 C5 C6 C7 -101.9(2)
C4 C5 C6 C7 161.7(2)
C10 C5 C6 C7 0.5(3)
O5 C6 C7 C8 -46.2(3)
C5 C6 C7 C8 23.2(3)
C6 C7 C8 C14 -172.16(19)
C6 C7 C8 C9 -52.6(2)
C14 C8 C9 C11 -48.5(2)
C7 C8 C9 C11 -167.60(18)
C14 C8 C9 C10 -178.27(15)
C7 C8 C9 C10 62.6(2)
O5 C5 C10 C19 -49.4(2)
C6 C5 C10 C19 -116.8(2)
C4 C5 C10 C19 81.7(2)
O5 C5 C10 C1 -169.02(17)
C6 C5 C10 C1 123.6(2)
C4 C5 C10 C1 -37.9(2)
O5 C5 C10 C9 73.6(2)
C6 C5 C10 C9 6.2(3)
C4 C5 C10 C9 -155.30(18)
C2 C1 C10 C19 -72.5(2)
C2 C1 C10 C5 45.0(2)
C2 C1 C10 C9 165.02(17)
C8 C9 C10 C19 82.1(2)
C11 C9 C10 C19 -47.6(2)
C8 C9 C10 C5 -37.7(2)
C11 C9 C10 C5 -167.33(18)
C8 C9 C10 C1 -156.86(16)
C11 C9 C10 C1 73.5(2)
C8 C9 C11 C12 50.1(3)
C10 C9 C11 C12 -178.9(2)
C9 C11 C12 C13 -55.3(3)
C11 C12 C13 C18 -66.5(2)
C11 C12 C13 C14 57.4(2)
C11 C12 C13 C17 167.11(18)
C7 C8 C14 C15 -59.9(2)
C9 C8 C14 C15 -179.40(17)
C7 C8 C14 C13 176.05(17)
C9 C8 C14 C13 56.6(2)
C12 C13 C14 C15 168.17(18)
C18 C13 C14 C15 -69.2(2)
C17 C13 C14 C15 46.9(2)
C12 C13 C14 C8 -60.8(2)
C18 C13 C14 C8 61.9(2)
C17 C13 C14 C8 177.97(18)
C8 C14 C15 C16 -165.32(19)
C13 C14 C15 C16 -36.1(2)
C14 C15 C16 C17 10.1(3)
C15 C16 C17 C20 144.8(2)
C15 C16 C17 C13 18.6(3)
C12 C13 C17 C20 81.2(3)
C18 C13 C17 C20 -46.0(3)
C14 C13 C17 C20 -164.9(2)
C12 C13 C17 C16 -153.5(2)
C18 C13 C17 C16 79.3(2)
C14 C13 C17 C16 -39.6(2)
C16 C17 C20 O20 -9.6(4)
C13 C17 C20 O20 110.3(3)
C16 C17 C20 C21 168.9(3)
C13 C17 C20 C21 -71.1(4)

loop_
_cod_related_entry_id
_cod_related_entry_database
_cod_related_entry_code
1 ChemSpider 8537519
